data_2213827
loop_
_publ_author_name
'Sheshmani, Shabnam'
'Aghabozorg, Hossein'
'Ghadermazi, Mohammad'

_publ_section_title
;
 Piperazinediium pyridine-2,5-dicarboxylate dihydrate
;
_journal_coeditor_code HK2240
_journal_issue 6
_journal_name_full 'Acta Crystallographica Section E'
_journal_page_first o2869
_journal_page_last o2869
_journal_paper_doi 10.1107/S1600536807021538
_journal_volume 63
_journal_year 2007
_chemical_formula_iupac 'C4 H12 N2 2+, C7 H3 N O4 2-, 2H2 O'
_chemical_formula_moiety 'C4 H12 N2 2+, C7 H3 N O4 2-, 2(H2 O)'
_chemical_formula_sum 'C11 H19 N3 O6'
_chemical_formula_weight 289.29
_chemical_name_systematic
;
Piperazinediium pyridine-2,5-dicarboxylate dihydrate
;
_space_group_IT_number 2
_symmetry_cell_setting triclinic
_symmetry_space_group_name_Hall '-P 1'
_symmetry_space_group_name_H-M 'P -1'
_atom_sites_solution_hydrogens mixed
_atom_sites_solution_primary direct
_atom_sites_solution_secondary difmap
_audit_creation_method SHELXL-97
_cell_angle_alpha 64.181(2)
_cell_angle_beta 77.479(2)
_cell_angle_gamma 69.794(2)
_cell_formula_units_Z 2
_cell_length_a 7.0673(6)
_cell_length_b 9.9909(9)
_cell_length_c 11.2827(10)
_cell_measurement_reflns_used 189
_cell_measurement_temperature 100(2)
_cell_measurement_theta_max 28
_cell_measurement_theta_min 3
_cell_volume 670.92(10)
_computing_cell_refinement 'SAINT (Bruker, 2005)'
_computing_data_collection 'APEXII (Bruker, 2005)'
_computing_data_reduction SAINT
_computing_molecular_graphics 'SHELXTL (Bruker, 2005)'
_computing_publication_material SHELXTL
_computing_structure_refinement 'SHELXL97 (Sheldrick, 1997)'
_computing_structure_solution 'SHELXS97 (Sheldrick, 1997)'
_diffrn_ambient_temperature 100(2)
_diffrn_measured_fraction_theta_full 0.989
_diffrn_measured_fraction_theta_max 0.989
_diffrn_measurement_device_type 'Bruker APEXII CCD area-detector'
_diffrn_measurement_method \w
_diffrn_radiation_monochromator graphite
_diffrn_radiation_source 'fine-focus sealed tube'
_diffrn_radiation_type MoK\a
_diffrn_radiation_wavelength 0.71073
_diffrn_reflns_av_R_equivalents 0.0223
_diffrn_reflns_av_sigmaI/netI 0.0326
_diffrn_reflns_limit_h_max 9
_diffrn_reflns_limit_h_min -9
_diffrn_reflns_limit_k_max 13
_diffrn_reflns_limit_k_min -13
_diffrn_reflns_limit_l_max 14
_diffrn_reflns_limit_l_min -14
_diffrn_reflns_number 6675
_diffrn_reflns_theta_full 28.00
_diffrn_reflns_theta_max 28.00
_diffrn_reflns_theta_min 2.01
_exptl_absorpt_coefficient_mu 0.117
_exptl_absorpt_correction_T_max 0.976
_exptl_absorpt_correction_T_min 0.971
_exptl_absorpt_correction_type multi-scan
_exptl_absorpt_process_details '(SADABS; Bruker, 2005)'
_exptl_crystal_colour colorless
_exptl_crystal_density_diffrn 1.432
_exptl_crystal_density_method 'not measured'
_exptl_crystal_description prism
_exptl_crystal_F_000 308
_exptl_crystal_size_max 0.24
_exptl_crystal_size_mid 0.22
_exptl_crystal_size_min 0.19
_refine_diff_density_max 0.411
_refine_diff_density_min -0.311
_refine_ls_extinction_method none
_refine_ls_goodness_of_fit_ref 0.991
_refine_ls_hydrogen_treatment constr
_refine_ls_matrix_type full
_refine_ls_number_parameters 181
_refine_ls_number_reflns 3200
_refine_ls_number_restraints 0
_refine_ls_restrained_S_all 0.991
_refine_ls_R_factor_all 0.0448
_refine_ls_R_factor_gt 0.0376
_refine_ls_shift/su_max 0.000
_refine_ls_shift/su_mean 0.000
_refine_ls_structure_factor_coef Fsqd
_refine_ls_weighting_details 'calc w=1/[\s^2^(Fo^2^)+(0.0683P)^2^+0.2024P] where P=(Fo^2^+2Fc^2^)/3'
_refine_ls_weighting_scheme calc
_refine_ls_wR_factor_gt 0.1061
_refine_ls_wR_factor_ref 0.1137
_reflns_number_gt 2716
_reflns_number_total 3200
_reflns_threshold_expression I>2\s(I)
_cod_data_source_file hk2240.cif
_cod_data_source_block I
_cod_database_code 2213827
_cod_database_fobs_code 2213827

loop_
_symmetry_equiv_pos_as_xyz
'x, y, z'
'-x, -y, -z'

loop_
_atom_site_type_symbol
_atom_site_label
_atom_site_fract_x
_atom_site_fract_y
_atom_site_fract_z
_atom_site_U_iso_or_equiv
_atom_site_adp_type
_atom_site_calc_flag
_atom_site_refinement_flags
_atom_site_occupancy
O O1 0.72069(13) 0.42146(11) 0.10061(9) 0.0179(2) Uani d . 1
O O2 0.68360(13) 0.35887(10) 0.31757(9) 0.0172(2) Uani d . 1
O O3 1.71752(12) -0.03466(10) 0.33147(8) 0.0153(2) Uani d . 1
O O4 1.74763(13) 0.08585(10) 0.11263(9) 0.0181(2) Uani d . 1
N N1 1.33832(15) 0.21315(12) 0.10751(10) 0.0139(2) Uani d . 1
C C1 1.13793(18) 0.27830(14) 0.10828(12) 0.0138(2) Uani d . 1
H H1A 1.0800 0.3353 0.0257 0.017 Uiso calc R 1
C C2 1.00909(17) 0.26795(13) 0.22219(12) 0.0122(2) Uani d . 1
C C3 1.09484(18) 0.18307(14) 0.34258(12) 0.0140(2) Uani d . 1
H H3A 1.0123 0.1716 0.4230 0.017 Uiso calc R 1
C C4 1.30236(18) 0.11520(13) 0.34412(12) 0.0138(2) Uani d . 1
H H4A 1.3640 0.0576 0.4254 0.017 Uiso calc R 1
C C5 1.41866(17) 0.13292(13) 0.22462(12) 0.0119(2) Uani d . 1
C C6 0.78624(17) 0.35448(13) 0.21273(12) 0.0124(2) Uani d . 1
C C7 1.64623(17) 0.05751(13) 0.22069(12) 0.0125(2) Uani d . 1
N N2 0.92925(15) 0.22547(12) 0.71808(10) 0.0131(2) Uani d . 1
H H2NA 1.0383 0.1590 0.7023 0.016 Uiso d R 1
H H2NB 0.9062 0.3013 0.6413 0.016 Uiso d R 1
N N3 0.62060(14) 0.34644(11) 0.88677(10) 0.0125(2) Uani d . 1
H H3NA 0.5147 0.4194 0.8957 0.015 Uiso d R 1
H H3NB 0.6435 0.2692 0.9629 0.015 Uiso d R 1
C C8 0.76465(18) 0.15153(14) 0.78825(12) 0.0151(2) Uani d . 1
H H8A 0.8089 0.0667 0.8736 0.018 Uiso calc R 1
H H8B 0.7345 0.1062 0.7345 0.018 Uiso calc R 1
C C9 0.57630(18) 0.27015(14) 0.81250(12) 0.0153(2) Uani d . 1
H H9A 0.5247 0.3495 0.7269 0.018 Uiso calc R 1
H H9B 0.4702 0.2186 0.8635 0.018 Uiso calc R 1
C C10 0.78693(17) 0.41821(13) 0.81741(11) 0.0132(2) Uani d . 1
H H10A 0.8168 0.4641 0.8708 0.016 Uiso calc R 1
H H10B 0.7448 0.5023 0.7313 0.016 Uiso calc R 1
C C11 0.97483(17) 0.29762(14) 0.79543(12) 0.0143(2) Uani d . 1
H H11A 1.0839 0.3469 0.7470 0.017 Uiso calc R 1
H H11B 1.0221 0.2168 0.8816 0.017 Uiso calc R 1
O O1S 0.82858(14) 0.44226(10) 0.47339(9) 0.0197(2) Uani d . 1
H H1SA 0.7424 0.5214 0.4750 0.024 Uiso d R 1
H H1SB 0.7827 0.4028 0.4401 0.024 Uiso d R 1
O O2S 0.56303(15) 0.71798(11) 0.45834(9) 0.0232(2) Uani d . 1
H H2SB 0.4951 0.7101 0.5286 0.028 Uiso d R 1
H H2SA 0.5919 0.7966 0.4441 0.028 Uiso d R 1

loop_
_atom_site_aniso_label
_atom_site_aniso_U_11
_atom_site_aniso_U_22
_atom_site_aniso_U_33
_atom_site_aniso_U_12
_atom_site_aniso_U_13
_atom_site_aniso_U_23
O1 0.0134(4) 0.0224(4) 0.0144(4) 0.0020(3) -0.0028(3) -0.0087(4)
O2 0.0124(4) 0.0223(5) 0.0148(4) -0.0014(3) 0.0009(3) -0.0092(4)
O3 0.0118(4) 0.0162(4) 0.0132(4) 0.0003(3) -0.0021(3) -0.0045(3)
O4 0.0127(4) 0.0191(4) 0.0142(4) -0.0003(3) 0.0009(3) -0.0032(3)
N1 0.0117(5) 0.0146(5) 0.0127(5) -0.0017(4) -0.0007(4) -0.0047(4)
C1 0.0128(5) 0.0148(5) 0.0125(6) -0.0013(4) -0.0025(4) -0.0055(4)
C2 0.0106(5) 0.0118(5) 0.0146(6) -0.0017(4) -0.0007(4) -0.0069(4)
C3 0.0142(6) 0.0150(5) 0.0117(5) -0.0028(4) 0.0012(4) -0.0065(4)
C4 0.0141(6) 0.0135(5) 0.0122(5) -0.0004(4) -0.0033(4) -0.0053(4)
C5 0.0110(5) 0.0107(5) 0.0140(5) -0.0017(4) -0.0009(4) -0.0059(4)
C6 0.0114(5) 0.0114(5) 0.0149(6) -0.0022(4) -0.0009(4) -0.0065(4)
C7 0.0114(5) 0.0105(5) 0.0153(6) -0.0017(4) -0.0011(4) -0.0058(4)
N2 0.0118(5) 0.0139(5) 0.0111(5) -0.0003(4) -0.0004(4) -0.0055(4)
N3 0.0109(5) 0.0139(5) 0.0109(5) -0.0014(4) -0.0004(4) -0.0052(4)
C8 0.0146(5) 0.0141(5) 0.0177(6) -0.0030(4) -0.0008(4) -0.0083(5)
C9 0.0113(5) 0.0189(6) 0.0180(6) -0.0034(4) -0.0014(4) -0.0098(5)
C10 0.0144(5) 0.0128(5) 0.0119(5) -0.0038(4) -0.0001(4) -0.0048(4)
C11 0.0115(5) 0.0181(6) 0.0142(6) -0.0044(4) 0.0004(4) -0.0075(5)
O1S 0.0254(5) 0.0179(4) 0.0166(5) -0.0043(4) -0.0047(4) -0.0075(4)
O2S 0.0313(5) 0.0206(5) 0.0188(5) -0.0112(4) 0.0070(4) -0.0098(4)

loop_
_atom_type_symbol
_atom_type_description
_atom_type_scat_dispersion_real
_atom_type_scat_dispersion_imag
_atom_type_scat_source
C C 0.0033 0.0016 'International Tables Vol C Tables 4.2.6.8 and 6.1.1.4'
H H 0.0000 0.0000 'International Tables Vol C Tables 4.2.6.8 and 6.1.1.4'
N N 0.0061 0.0033 'International Tables Vol C Tables 4.2.6.8 and 6.1.1.4'
O O 0.0106 0.0060 'International Tables Vol C Tables 4.2.6.8 and 6.1.1.4'

loop_
_geom_angle_atom_site_label_1
_geom_angle_atom_site_label_2
_geom_angle_atom_site_label_3
_geom_angle
C1 N1 C5 117.45(10)
N1 C1 C2 124.22(11)
N1 C1 H1A 117.9
C2 C1 H1A 117.9
C3 C2 C1 117.48(11)
C3 C2 C6 122.09(10)
C1 C2 C6 120.33(10)
C4 C3 C2 119.28(11)
C4 C3 H3A 120.4
C2 C3 H3A 120.4
C3 C4 C5 118.90(11)
C3 C4 H4A 120.6
C5 C4 H4A 120.6
N1 C5 C4 122.66(11)
N1 C5 C7 116.24(10)
C4 C5 C7 121.08(10)
O1 C6 O2 125.15(11)
O1 C6 C2 117.55(10)
O2 C6 C2 117.22(10)
O4 C7 O3 124.71(11)
O4 C7 C5 119.37(10)
O3 C7 C5 115.90(10)
C8 N2 C11 110.78(9)
C8 N2 H2NA 111.4
C11 N2 H2NA 110.0
C8 N2 H2NB 117.1
C11 N2 H2NB 103.1
H2NA N2 H2NB 103.9
C10 N3 C9 111.45(9)
C10 N3 H3NA 107.6
C9 N3 H3NA 110.7
C10 N3 H3NB 117.0
C9 N3 H3NB 100.3
H3NA N3 H3NB 109.6
N2 C8 C9 110.20(10)
N2 C8 H8A 109.6
C9 C8 H8A 109.6
N2 C8 H8B 109.6
C9 C8 H8B 109.6
H8A C8 H8B 108.1
N3 C9 C8 110.65(9)
N3 C9 H9A 109.5
C8 C9 H9A 109.5
N3 C9 H9B 109.5
C8 C9 H9B 109.5
H9A C9 H9B 108.1
N3 C10 C11 110.20(9)
N3 C10 H10A 109.6
C11 C10 H10A 109.6
N3 C10 H10B 109.6
C11 C10 H10B 109.6
H10A C10 H10B 108.1
N2 C11 C10 109.79(9)
N2 C11 H11A 109.7
C10 C11 H11A 109.7
N2 C11 H11B 109.7
C10 C11 H11B 109.7
H11A C11 H11B 108.2
H1SA O1S H1SB 108.3
H2SB O2S H2SA 98.1

loop_
_geom_bond_atom_site_label_1
_geom_bond_atom_site_label_2
_geom_bond_distance
O1 C6 1.2511(15)
O2 C6 1.2563(15)
O3 C7 1.2705(15)
O4 C7 1.2413(15)
N1 C1 1.3387(15)
N1 C5 1.3413(15)
C1 C2 1.3905(16)
C1 H1A 0.9500
C2 C3 1.3892(16)
C2 C6 1.5137(15)
C3 C4 1.3874(16)
C3 H3A 0.9500
C4 C5 1.3918(16)
C4 H4A 0.9500
C5 C7 1.5223(16)
N2 C8 1.4868(16)
N2 C11 1.4885(15)
N2 H2NA 0.8699
N2 H2NB 0.8695
N3 C10 1.4843(15)
N3 C9 1.4887(15)
N3 H3NA 0.8698
N3 H3NB 0.8695
C8 C9 1.5120(16)
C8 H8A 0.9900
C8 H8B 0.9900
C9 H9A 0.9900
C9 H9B 0.9900
C10 C11 1.5128(16)
C10 H10A 0.9900
C10 H10B 0.9900
C11 H11A 0.9900
C11 H11B 0.9900
O1S H1SA 0.8197
O1S H1SB 0.8197
O2S H2SB 0.8199
O2S H2SA 0.8195

loop_
_geom_hbond_atom_site_label_D
_geom_hbond_atom_site_label_H
_geom_hbond_atom_site_label_A
_geom_hbond_site_symmetry_A
_geom_hbond_distance_DH
_geom_hbond_distance_HA
_geom_hbond_distance_DA
_geom_hbond_angle_DHA
_geom_hbond_publ_flag
N2 H2NA O3 2_856 0.87 1.82 2.686(2) 173 yes
N2 H2NB O1S 1_555 0.87 1.86 2.7190(10) 169 y
N3 H3NA O1 2_666 0.87 1.87 2.736(2) 174 y
N3 H3NB O4 1_456 0.87 1.91 2.7700(10) 168 y
O1S H1SA O2S 1_555 0.82 1.89 2.701(2) 172 y
O1S H1SB O2 1_555 0.82 1.94 2.7350(10) 164 y
O2S H2SB O2 2_666 0.82 1.92 2.7090(10) 161 y
O2S H2SA O3 1_465 0.82 1.98 2.730(2) 152 y

loop_
_geom_torsion_atom_site_label_1
_geom_torsion_atom_site_label_2
_geom_torsion_atom_site_label_3
_geom_torsion_atom_site_label_4
_geom_torsion
C5 N1 C1 C2 0.01(18)
N1 C1 C2 C3 -0.63(18)
N1 C1 C2 C6 175.95(11)
C1 C2 C3 C4 0.93(17)
C6 C2 C3 C4 -175.59(11)
C2 C3 C4 C5 -0.64(18)
C1 N1 C5 C4 0.32(17)
C1 N1 C5 C7 178.83(10)
C3 C4 C5 N1 0.00(18)
C3 C4 C5 C7 -178.44(10)
C3 C2 C6 O1 -176.57(11)
C1 C2 C6 O1 7.01(17)
C3 C2 C6 O2 6.44(17)
C1 C2 C6 O2 -169.99(11)
N1 C5 C7 O4 7.27(16)
C4 C5 C7 O4 -174.20(11)
N1 C5 C7 O3 -171.12(10)
C4 C5 C7 O3 7.41(16)
C11 N2 C8 C9 58.08(12)
C10 N3 C9 C8 56.11(12)
N2 C8 C9 N3 -56.11(13)
C9 N3 C10 C11 -56.94(12)
C8 N2 C11 C10 -58.93(12)
N3 C10 C11 N2 57.86(12)

loop_
_cod_related_entry_id
_cod_related_entry_database
_cod_related_entry_code
1 ChemSpider 21124419
